data_2200254
loop_
_publ_author_name
'Avery, Thomas D.'
'Taylor, Dennis K.'
'Tiekink, Edward R. T.'

_publ_section_title
(+-)-(3a<i>R</i>,4<i>R</i>,4a<i>S</i>)-4-Phenyl-3,3a,4,4a-tetrahydro-1<i>H</i>-cyclopropa[<i>c</i>]furan-1-one
_journal_issue 4
_journal_name_full 'Acta Crystallographica Section E'
_journal_page_first o375
_journal_page_last o376
_journal_paper_doi 10.1107/S1600536801004998
_journal_volume 57
_journal_year 2001
_chemical_formula_iupac 'C11 H10 O2'
_chemical_formula_moiety 'C11 H10 O2'
_chemical_formula_sum 'C11 H10 O2'
_chemical_formula_weight 174.20
_space_group_IT_number 14
_symmetry_cell_setting monoclinic
_symmetry_space_group_name_Hall '-P 2yn'
_symmetry_space_group_name_H-M 'P 1 21/n 1'
_cell_angle_alpha 90
_cell_angle_beta 106.04(2)
_cell_angle_gamma 90
_cell_formula_units_Z 4
_cell_length_a 8.9270(10)
_cell_length_b 10.2311(9)
_cell_length_c 9.776(2)
_cell_measurement_reflns_used 25
_cell_measurement_temperature 173
_cell_measurement_theta_max 12.9
_cell_measurement_theta_min 7.4
_cell_volume 858.1(2)
_computing_cell_refinement 'MSC/AFC Diffractometer Control Software'
_computing_data_collection
;
MSC/AFC Diffractometer Control Software (Molecular Structure Corporation,
1996)
;
_computing_data_reduction 'TEXSAN for Windows (Molecular Structure Corporation, 1997)'
_computing_publication_material SHELXL97
_computing_structure_refinement 'SHELXL97 (Sheldrick, 1997)'
_computing_structure_solution 'SIR97 (Altomare et. al., 1994)'
_diffrn_ambient_temperature 173
_diffrn_measured_fraction_theta_full .999
_diffrn_measured_fraction_theta_max .999
_diffrn_measurement_device 'Rigaku AFC-7R'
_diffrn_measurement_method \w-2\q
_diffrn_radiation_monochromator graphite
_diffrn_radiation_source 'Rotating anode'
_diffrn_radiation_type MoK\a
_diffrn_radiation_wavelength .71073
_diffrn_reflns_av_R_equivalents .023
_diffrn_reflns_av_sigmaI/netI .072
_diffrn_reflns_limit_h_max 11
_diffrn_reflns_limit_h_min 0
_diffrn_reflns_limit_k_max 13
_diffrn_reflns_limit_k_min 0
_diffrn_reflns_limit_l_max 12
_diffrn_reflns_limit_l_min -12
_diffrn_reflns_number 2215
_diffrn_reflns_reduction_process 'Lp corrections applied'
_diffrn_reflns_theta_full 27.5
_diffrn_reflns_theta_max 27.5
_diffrn_reflns_theta_min 3.1
_diffrn_standards_decay_% .8
_diffrn_standards_interval_count 400
_diffrn_standards_number 3
_exptl_absorpt_coefficient_mu .09
_exptl_absorpt_correction_type none
_exptl_crystal_colour 'pale yellow'
_exptl_crystal_density_diffrn 1.348
_exptl_crystal_density_method 'not measured'
_exptl_crystal_description plate
_exptl_crystal_F_000 368
_exptl_crystal_size_max .45
_exptl_crystal_size_mid .39
_exptl_crystal_size_min .07
_refine_diff_density_max .23
_refine_diff_density_min -.23
_refine_ls_extinction_method none
_refine_ls_goodness_of_fit_ref .93
_refine_ls_hydrogen_treatment constr
_refine_ls_matrix_type full
_refine_ls_number_parameters 119
_refine_ls_number_reflns 1975
_refine_ls_number_restraints 0
_refine_ls_restrained_S_all .93
_refine_ls_R_factor_all .088
_refine_ls_R_factor_gt .039
_refine_ls_shift/su_max <0.001
_refine_ls_shift/su_mean .000
_refine_ls_structure_factor_coef Fsqd
_refine_ls_weighting_details 'calc w = 1/[\s^2^(Fo^2^)+(0.1000P)^2^] where P = (Fo^2^+2Fc^2^)/3'
_refine_ls_weighting_scheme calc
_refine_ls_wR_factor_ref .144
_reflns_number_gt 1205
_reflns_number_total 1975
_reflns_threshold_expression I>2\s(I)
_cod_data_source_file ya6016.cif
_cod_data_source_block I
_cod_original_sg_symbol_H-M 'P 21/n'
_cod_database_code 2200254
_cod_database_fobs_code 2200254

loop_
_symmetry_equiv_pos_as_xyz
'  +x,  +y,  +z'
1/2-x,1/2+y,1/2-z
'  -x,  -y,  -z'
1/2+x,1/2-y,1/2+z

loop_
_atom_site_label
_atom_site_fract_x
_atom_site_fract_y
_atom_site_fract_z
_atom_site_U_iso_or_equiv
_atom_site_adp_type
_atom_site_calc_flag
_atom_site_refinement_flags
_atom_site_occupancy
_atom_site_disorder_assembly
_atom_site_disorder_group
_atom_site_type_symbol
O1 .81985(16) .47550(14) -.22703(15) .0411(4) Uani d . 1 . . O
O2 .89696(15) .28110(13) -.28633(12) .0327(3) Uani d . 1 . . O
C1 .8786(2) .37053(17) -.18989(19) .0283(4) Uani d . 1 . . C
C3a 1.0161(2) .18976(17) -.05885(17) .0260(4) Uani d . 1 . . C
H3C 1.1146 .1635 .0133 .0393(18) Uiso calc R 1 . . H
C3 1.0011(2) .17653(18) -.21628(18) .0314(4) Uani d . 1 . . C
H3A 1.1043 .1857 -.2346 .0393(18) Uiso calc R 1 . . H
H3B .9571 .0902 -.2517 .0393(18) Uiso calc R 1 . . H
C4a .93855(19) .31802(16) -.04488(18) .0261(4) Uani d . 1 . . C
H4B .9838 .3776 .0373 .0393(18) Uiso calc R 1 . . H
C4 .86443(19) .18767(16) -.02229(17) .0250(4) Uani d . 1 . . C
H4A .7727 .1610 -.1021 .0393(18) Uiso calc R 1 . . H
C41 .85289(19) .15267(16) .12207(18) .0253(4) Uani d . 1 . . C
C42 .7339(2) .06979(18) .1345(2) .0299(4) Uani d . 1 . . C
H42 .6623 .0365 .0510 .0393(18) Uiso calc R 1 . . H
C43 .7181(2) .03500(19) .2671(2) .0357(4) Uani d . 1 . . C
H43 .6372 -.0229 .2736 .0393(18) Uiso calc R 1 . . H
C44 .8196(3) .0842(2) .3895(2) .0394(5) Uani d . 1 . . C
H44 .8074 .0617 .4801 .0393(18) Uiso calc R 1 . . H
C45 .9393(2) .1668(2) .3793(2) .0390(5) Uani d . 1 . . C
H45 1.0097 .2005 .4633 .0393(18) Uiso calc R 1 . . H
C46 .9566(2) .20019(18) .24701(19) .0317(4) Uani d . 1 . . C
H46 1.0397 .2559 .2411 .0393(18) Uiso calc R 1 . . H

loop_
_atom_site_aniso_label
_atom_site_aniso_U_11
_atom_site_aniso_U_22
_atom_site_aniso_U_33
_atom_site_aniso_U_12
_atom_site_aniso_U_13
_atom_site_aniso_U_23
O1 .0450(8) .0320(7) .0474(8) .0114(6) .0146(6) .0153(6)
O2 .0397(7) .0331(7) .0240(6) .0031(6) .0065(5) .0021(5)
C1 .0275(8) .0262(9) .0317(9) -.0006(7) .0092(7) .0031(7)
C3a .0272(8) .0248(8) .0250(8) .0041(7) .0056(6) -.0005(6)
C3 .0403(10) .0263(9) .0287(9) .0052(8) .0113(8) -.0011(7)
C4a .0298(8) .0213(8) .0265(8) -.0001(7) .0065(7) -.0009(7)
C4 .0256(8) .0226(8) .0242(8) -.0003(7) .0027(6) -.0001(7)
C41 .0271(8) .0210(8) .0274(8) .0042(6) .0072(7) .0011(6)
C42 .0292(9) .0268(9) .0343(10) .0035(7) .0094(7) .0008(7)
C43 .0353(10) .0304(10) .0478(11) .0052(8) .0222(8) .0086(8)
C44 .0524(12) .0399(11) .0325(10) .0113(10) .0226(9) .0085(8)
C45 .0475(12) .0400(11) .0268(9) .0062(9) .0056(8) .0001(8)
C46 .0325(9) .0322(9) .0285(9) -.0006(8) .0052(7) .0008(7)

loop_
_atom_type_symbol
_atom_type_description
_atom_type_scat_dispersion_real
_atom_type_scat_dispersion_imag
_atom_type_scat_source
C C .0033 .0016 'International Tables Vol C Tables 4.2.6.8 and 6.1.1.4'
H H .0000 .0000 'International Tables Vol C Tables 4.2.6.8 and 6.1.1.4'
O O .0106 .0060 'International Tables Vol C Tables 4.2.6.8 and 6.1.1.4'

loop_
_geom_angle_atom_site_label_1
_geom_angle_atom_site_label_2
_geom_angle_atom_site_label_3
_geom_angle
C1 O2 C3 110.64(13)
O1 C1 O2 121.17(16)
O1 C1 C4a 128.84(17)
O2 C1 C4a 109.99(15)
C4 C3a C4a 61.39(11)
C4 C3a C3 114.28(14)
C4a C3a C3 104.85(13)
O2 C3 C3a 106.10(14)
C1 C4a C3a 106.52(14)
C1 C4a C4 113.60(14)
C3a C4a C4 58.84(11)
C41 C4 C3a 122.41(14)
C41 C4 C4a 119.51(14)
C3a C4 C4a 59.77(11)
C42 C41 C46 118.20(16)
C42 C41 C4 119.00(15)
C46 C41 C4 122.80(15)
C43 C42 C41 121.00(17)
C44 C43 C42 120.25(18)
C43 C44 C45 119.62(17)
C44 C45 C46 120.22(18)
C45 C46 C41 120.70(17)

loop_
_geom_bond_atom_site_label_1
_geom_bond_atom_site_label_2
_geom_bond_site_symmetry_2
_geom_bond_distance
_geom_bond_publ_flag
O1 C1 . 1.206(2) ?
O2 C1 . 1.356(2) ?
O2 C3 . 1.458(2) ?
C1 C4a . 1.471(2) ?
C3a C3 . 1.514(2) ?
C3a C4 . 1.493(2) ?
C3a C4a . 1.507(2) ?
C4a C4 . 1.532(2) ?
C4 C41 . 1.487(2) ?
C41 C42 . 1.391(2) ?
C41 C46 . 1.400(2) ?
C42 C43 . 1.388(3) ?
C43 C44 . 1.381(3) ?
C44 C45 . 1.387(3) ?
C45 C46 . 1.387(3) ?

loop_
_cod_related_entry_id
_cod_related_entry_database
_cod_related_entry_code
1 ChemSpider 9334704
